data_7121624
loop_
_publ_author_name
'Zhang, Fan'
'Cao, Xiao-Ming'
'Wang, Jiwei'
'Jiao, Jiajun'
'Huang, Yongming'
'Shi, Min'
'Braunstein, Pierre'
'Zhang, Jun'

_publ_section_title
;
 A tritopic carbanionic N-heterocyclic dicarbene and its homo- and
 heterometallic coinage metal complexes.
;
_journal_issue 45
_journal_name_full 'Chemical communications (Cambridge, England)'
_journal_page_first 5736
_journal_page_last 5739
_journal_paper_doi 10.1039/c8cc02192a
_journal_volume 54
_journal_year 2018
_chemical_formula_moiety 'C64 H64 Ag Au2 Cl N2 O P2, 2(C3 H6 O)'
_chemical_formula_sum 'C70 H76 Ag Au2 Cl N2 O3 P2'
_chemical_formula_weight 1592.52
_space_group_crystal_system triclinic
_space_group_IT_number 2
_space_group_name_Hall '-P 1'
_space_group_name_H-M_alt 'P -1'
_symmetry_space_group_name_Hall '-P 1'
_symmetry_space_group_name_H-M 'P -1'
_atom_sites_solution_hydrogens geom
_atom_sites_solution_primary dual
_audit_creation_date 2016-12-05
_audit_creation_method
;
Olex2 1.2
(compiled 2016.11.30 svn.r3356 for OlexSys, GUI svn.r5269)
;
_audit_update_record
;
2017-01-22 deposited with the CCDC.
2018-05-09 downloaded from the CCDC.
;
_cell_angle_alpha 78.9410(10)
_cell_angle_beta 78.141(2)
_cell_angle_gamma 65.151(2)
_cell_formula_units_Z 2
_cell_length_a 13.8956(12)
_cell_length_b 16.1336(14)
_cell_length_c 16.6738(14)
_cell_measurement_reflns_used 6164
_cell_measurement_temperature 130
_cell_measurement_theta_max 27.83
_cell_measurement_theta_min 2.19
_cell_volume 3296.1(5)
_computing_cell_refinement 'SAINT v7.68A (Bruker, 2009)'
_computing_data_reduction 'SAINT v7.68A (Bruker, 2009)'
_computing_molecular_graphics 'Olex2 (Dolomanov et al., 2009)'
_computing_publication_material 'Olex2 (Dolomanov et al., 2009)'
_computing_structure_refinement 'ShelXL (Sheldrick, 2015)'
_computing_structure_solution 'ShelXT (Sheldrick, 2015)'
_diffrn_ambient_temperature 130
_diffrn_measured_fraction_theta_full 0.995
_diffrn_measured_fraction_theta_max 0.982
_diffrn_measurement_device_type 'Bruker APEX-II CCD'
_diffrn_measurement_method '\f and \w scans'
_diffrn_radiation_monochromator graphite
_diffrn_radiation_type MoK\a
_diffrn_radiation_wavelength 0.71073
_diffrn_reflns_av_R_equivalents 0.0417
_diffrn_reflns_av_unetI/netI 0.0879
_diffrn_reflns_Laue_measured_fraction_full 0.995
_diffrn_reflns_Laue_measured_fraction_max 0.982
_diffrn_reflns_limit_h_max 19
_diffrn_reflns_limit_h_min -13
_diffrn_reflns_limit_k_max 23
_diffrn_reflns_limit_k_min -22
_diffrn_reflns_limit_l_max 23
_diffrn_reflns_limit_l_min -22
_diffrn_reflns_number 33851
_diffrn_reflns_point_group_measured_fraction_full 0.995
_diffrn_reflns_point_group_measured_fraction_max 0.982
_diffrn_reflns_theta_full 25.242
_diffrn_reflns_theta_max 30.770
_diffrn_reflns_theta_min 1.631
_diffrn_standards_number 0
_exptl_absorpt_coefficient_mu 4.869
_exptl_absorpt_correction_T_max 0.7461
_exptl_absorpt_correction_T_min 0.6201
_exptl_absorpt_correction_type multi-scan
_exptl_absorpt_process_details
;
SADABS-2008/1 (Bruker,2008) was used for absorption correction.
wR2(int) was 0.0594 before and 0.0412 after correction.
The Ratio of minimum to maximum transmission is 0.8311.
The \l/2 correction factor is 0.0015.
;
_exptl_crystal_colour colourless
_exptl_crystal_density_diffrn 1.605
_exptl_crystal_description block
_exptl_crystal_F_000 1572
_exptl_crystal_size_max 0.12
_exptl_crystal_size_mid 0.08
_exptl_crystal_size_min 0.07
_refine_diff_density_max 2.333
_refine_diff_density_min -1.360
_refine_diff_density_rms 0.175
_refine_ls_extinction_method none
_refine_ls_goodness_of_fit_ref 0.969
_refine_ls_hydrogen_treatment constr
_refine_ls_matrix_type full
_refine_ls_number_parameters 742
_refine_ls_number_reflns 20197
_refine_ls_number_restraints 0
_refine_ls_restrained_S_all 0.969
_refine_ls_R_factor_all 0.0803
_refine_ls_R_factor_gt 0.0427
_refine_ls_shift/su_max 0.007
_refine_ls_shift/su_mean 0.000
_refine_ls_structure_factor_coef Fsqd
_refine_ls_weighting_details 'w=1/[\s^2^(Fo^2^)+(0.0260P)^2^] where P=(Fo^2^+2Fc^2^)/3'
_refine_ls_weighting_scheme calc
_refine_ls_wR_factor_gt 0.0756
_refine_ls_wR_factor_ref 0.0866
_reflns_Friedel_coverage 0.000
_reflns_number_gt 13706
_reflns_number_total 20197
_reflns_threshold_expression 'I > 2\s(I)'
_cod_data_source_file c8cc02192a2.cif
_cod_data_source_block mo_dm16818_0m
_cod_depositor_comments 'Adding full bibliography for 7121624--7121626.cif.'
_cod_database_code 7121624
_shelx_space_group_comment
;
The symmetry employed for this shelxl refinement is uniquely defined
by the following loop, which should always be used as a source of
symmetry information in preference to the above space-group names.
They are only intended as comments.
;
_shelx_estimated_absorpt_t_max 0.727
_shelx_estimated_absorpt_t_min 0.593
_olex2_refinement_description
;
1. Fixed Uiso
 At 1.2 times of:
  All C(H) groups
 At 1.5 times of:
  All C(H,H,H) groups
2.a Ternary CH refined with riding coordinates:
 C11(H11), C14(H14), C23(H23), C26(H26)
2.b Aromatic/amide H refined with riding coordinates:
 C7(H7), C8(H8), C9(H9), C19(H19), C20(H20), C21(H21), C30(H30), C31(H31),
 C32(H32), C33(H33), C34(H34), C36(H36), C37(H37), C38(H38), C39(H39), C40(H40),
  C42(H42), C43(H43), C44(H44), C45(H45), C46(H46), C48(H48), C49(H49),
 C50(H50), C51(H51), C52(H52), C54(H54), C55(H55), C56(H56), C57(H57), C58(H58),
  C60(H60), C61(H61), C62(H62), C63(H63), C64(H64)
2.c Idealised Me refined as rotating group:
 C12(H12A,H12B,H12C), C13(H13A,H13B,H13C), C15(H15A,H15B,H15C), C16(H16A,H16B,
 H16C), C24(H24A,H24B,H24C), C25(H25A,H25B,H25C), C27(H27A,H27B,H27C), C28(H28A,
 H28B,H28C), C65(H65A,H65B,H65C), C67(H67A,H67B,H67C), C68(H68A,H68B,H68C),
 C70(H70A,H70B,H70C)
;
_shelx_shelxl_version_number 2016/6
_olex2_submission_special_instructions 'No special instructions were received'

loop_
_space_group_symop_operation_xyz
'x, y, z'
'-x, -y, -z'

loop_
_atom_site_label
_atom_site_type_symbol
_atom_site_fract_x
_atom_site_fract_y
_atom_site_fract_z
_atom_site_U_iso_or_equiv
_atom_site_adp_type
_atom_site_occupancy
_atom_site_site_symmetry_order
_atom_site_calc_flag
_atom_site_refinement_flags_posn
Au1 Au 0.94185(2) 0.27491(2) 0.36639(2) 0.01948(5) Uani 1 1 d .
Au2 Au 0.70630(2) 0.23646(2) 0.45136(2) 0.01962(5) Uani 1 1 d .
Ag1 Ag 0.81168(3) 0.34835(3) 0.02887(2) 0.02234(8) Uani 1 1 d .
Cl1 Cl 0.83199(12) 0.40849(10) -0.10869(7) 0.0348(3) Uani 1 1 d .
P1 P 1.05046(10) 0.25795(9) 0.45988(8) 0.0213(3) Uani 1 1 d .
P2 P 0.61141(10) 0.24011(9) 0.58051(7) 0.0212(3) Uani 1 1 d .
O1 O 0.6220(3) 0.2136(3) 0.2971(2) 0.0488(12) Uani 1 1 d .
N1 N 0.8591(3) 0.2945(3) 0.2051(2) 0.0183(8) Uani 1 1 d .
N2 N 0.7081(3) 0.2791(3) 0.1907(2) 0.0195(8) Uani 1 1 d .
C1 C 0.8410(4) 0.2754(3) 0.2931(3) 0.0173(9) Uani 1 1 d .
C2 C 0.7565(4) 0.2528(3) 0.3276(3) 0.0177(9) Uani 1 1 d .
C3 C 0.6894(4) 0.2455(3) 0.2757(3) 0.0249(11) Uani 1 1 d .
C4 C 0.7919(4) 0.3010(3) 0.1542(3) 0.0197(10) Uani 1 1 d .
C5 C 0.9590(4) 0.3057(4) 0.1684(3) 0.0279(12) Uani 1 1 d .
C6 C 1.0507(4) 0.2266(4) 0.1530(3) 0.0347(13) Uani 1 1 d .
C7 C 1.1449(5) 0.2383(5) 0.1178(3) 0.052(2) Uani 1 1 d .
H7 H 1.208394 0.185958 0.105056 0.062 Uiso 1 1 calc R
C8 C 1.1480(6) 0.3239(6) 0.1011(4) 0.057(2) Uani 1 1 d .
H8 H 1.213136 0.330409 0.077735 0.068 Uiso 1 1 calc R
C9 C 1.0549(6) 0.4013(5) 0.1187(4) 0.0514(19) Uani 1 1 d .
H9 H 1.057794 0.460245 0.106450 0.062 Uiso 1 1 calc R
C10 C 0.9570(5) 0.3949(4) 0.1538(3) 0.0354(14) Uani 1 1 d .
C11 C 0.8577(5) 0.4793(4) 0.1750(3) 0.0396(15) Uani 1 1 d .
H11 H 0.798338 0.459041 0.201091 0.048 Uiso 1 1 calc R
C12 C 0.8770(7) 0.5271(5) 0.2371(4) 0.065(2) Uani 1 1 d .
H12A H 0.898009 0.483746 0.286516 0.097 Uiso 1 1 calc GR
H12B H 0.811127 0.579932 0.252241 0.097 Uiso 1 1 calc GR
H12C H 0.934283 0.548278 0.212258 0.097 Uiso 1 1 calc GR
C13 C 0.8228(6) 0.5467(4) 0.0974(4) 0.0530(19) Uani 1 1 d .
H13A H 0.878030 0.570313 0.072766 0.079 Uiso 1 1 calc GR
H13B H 0.755170 0.597964 0.112509 0.079 Uiso 1 1 calc GR
H13C H 0.812854 0.514632 0.057365 0.079 Uiso 1 1 calc GR
C14 C 1.0516(5) 0.1305(4) 0.1745(4) 0.0451(16) Uani 1 1 d .
H14 H 0.980382 0.136629 0.207039 0.054 Uiso 1 1 calc R
C15 C 1.0628(8) 0.0882(5) 0.0968(5) 0.082(3) Uani 1 1 d .
H15A H 1.001531 0.125822 0.067211 0.124 Uiso 1 1 calc GR
H15B H 1.065038 0.025704 0.112263 0.124 Uiso 1 1 calc GR
H15C H 1.129172 0.085818 0.060980 0.124 Uiso 1 1 calc GR
C16 C 1.1366(6) 0.0684(5) 0.2291(5) 0.075(3) Uani 1 1 d .
H16A H 1.207956 0.056936 0.197780 0.112 Uiso 1 1 calc GR
H16B H 1.128678 0.009849 0.247286 0.112 Uiso 1 1 calc GR
H16C H 1.127829 0.098563 0.277445 0.112 Uiso 1 1 calc GR
C17 C 0.6305(4) 0.2868(3) 0.1406(3) 0.0213(10) Uani 1 1 d .
C18 C 0.5360(4) 0.3675(4) 0.1397(3) 0.0263(11) Uani 1 1 d .
C19 C 0.4593(4) 0.3722(4) 0.0936(3) 0.0290(12) Uani 1 1 d .
H19 H 0.394383 0.425315 0.091371 0.035 Uiso 1 1 calc R
C20 C 0.4785(5) 0.2988(4) 0.0511(3) 0.0327(13) Uani 1 1 d .
H20 H 0.427213 0.303236 0.018859 0.039 Uiso 1 1 calc R
C21 C 0.5704(4) 0.2207(4) 0.0555(3) 0.0293(12) Uani 1 1 d .
H21 H 0.580560 0.171213 0.027261 0.035 Uiso 1 1 calc R
C22 C 0.6491(4) 0.2117(3) 0.1001(3) 0.0248(11) Uani 1 1 d .
C23 C 0.7491(5) 0.1233(4) 0.1073(3) 0.0316(12) Uani 1 1 d .
H23 H 0.795352 0.133642 0.139725 0.038 Uiso 1 1 calc R
C24 C 0.8124(6) 0.0994(5) 0.0253(4) 0.069(2) Uani 1 1 d .
H24A H 0.769359 0.088024 -0.007733 0.104 Uiso 1 1 calc GR
H24B H 0.877579 0.043868 0.032899 0.104 Uiso 1 1 calc GR
H24C H 0.831786 0.150385 -0.003133 0.104 Uiso 1 1 calc GR
C25 C 0.7195(6) 0.0451(5) 0.1552(6) 0.092(3) Uani 1 1 d .
H25A H 0.668967 0.066355 0.204726 0.138 Uiso 1 1 calc GR
H25B H 0.784239 -0.006599 0.171356 0.138 Uiso 1 1 calc GR
H25C H 0.686234 0.025217 0.120389 0.138 Uiso 1 1 calc GR
C26 C 0.5154(4) 0.4479(4) 0.1852(3) 0.0303(12) Uani 1 1 d .
H26 H 0.577785 0.430585 0.215252 0.036 Uiso 1 1 calc R
C27 C 0.4158(5) 0.4673(4) 0.2485(4) 0.0465(16) Uani 1 1 d .
H27A H 0.352998 0.487071 0.220450 0.070 Uiso 1 1 calc GR
H27B H 0.407849 0.516128 0.279625 0.070 Uiso 1 1 calc GR
H27C H 0.422183 0.411378 0.286504 0.070 Uiso 1 1 calc GR
C28 C 0.5086(6) 0.5331(4) 0.1245(4) 0.0482(17) Uani 1 1 d .
H28A H 0.570750 0.517137 0.081299 0.072 Uiso 1 1 calc GR
H28B H 0.507757 0.580645 0.153731 0.072 Uiso 1 1 calc GR
H28C H 0.442774 0.556257 0.099435 0.072 Uiso 1 1 calc GR
C29 C 1.1809(4) 0.2551(3) 0.4113(3) 0.0257(11) Uani 1 1 d .
C30 C 1.2048(5) 0.2560(4) 0.3257(4) 0.0374(14) Uani 1 1 d .
H30 H 1.152357 0.259740 0.294944 0.045 Uiso 1 1 calc R
C31 C 1.3042(5) 0.2515(4) 0.2852(4) 0.0493(17) Uani 1 1 d .
H31 H 1.319206 0.252685 0.226905 0.059 Uiso 1 1 calc R
C32 C 1.3812(5) 0.2453(4) 0.3290(5) 0.0535(19) Uani 1 1 d .
H32 H 1.449698 0.240886 0.300914 0.064 Uiso 1 1 calc R
C33 C 1.3598(5) 0.2454(4) 0.4118(5) 0.0504(19) Uani 1 1 d .
H33 H 1.413225 0.241487 0.441608 0.061 Uiso 1 1 calc R
C34 C 1.2583(5) 0.2514(4) 0.4545(4) 0.0389(15) Uani 1 1 d .
H34 H 1.243226 0.252930 0.512574 0.047 Uiso 1 1 calc R
C35 C 1.0711(4) 0.1496(3) 0.5252(3) 0.0262(11) Uani 1 1 d .
C36 C 1.1665(5) 0.0899(4) 0.5541(3) 0.0363(14) Uani 1 1 d .
H36 H 1.227943 0.104283 0.539904 0.044 Uiso 1 1 calc R
C37 C 1.1718(5) 0.0080(4) 0.6046(4) 0.0459(16) Uani 1 1 d .
H37 H 1.236853 -0.032524 0.624746 0.055 Uiso 1 1 calc R
C38 C 1.0848(6) -0.0138(4) 0.6247(4) 0.056(2) Uani 1 1 d .
H38 H 1.089505 -0.069668 0.658367 0.067 Uiso 1 1 calc R
C39 C 0.9888(6) 0.0455(5) 0.5961(5) 0.065(2) Uani 1 1 d .
H39 H 0.927623 0.030714 0.611228 0.079 Uiso 1 1 calc R
C40 C 0.9825(5) 0.1252(4) 0.5462(4) 0.0459(16) Uani 1 1 d .
H40 H 0.917347 0.164473 0.525537 0.055 Uiso 1 1 calc R
C41 C 0.9934(4) 0.3453(3) 0.5309(3) 0.0240(11) Uani 1 1 d .
C42 C 1.0216(5) 0.3270(4) 0.6095(3) 0.0340(13) Uani 1 1 d .
H42 H 1.073362 0.268697 0.627393 0.041 Uiso 1 1 calc R
C43 C 0.9728(6) 0.3954(4) 0.6617(4) 0.0454(17) Uani 1 1 d .
H43 H 0.992114 0.383425 0.715516 0.054 Uiso 1 1 calc R
C44 C 0.8976(5) 0.4796(4) 0.6375(4) 0.0411(15) Uani 1 1 d .
H44 H 0.864428 0.525332 0.674170 0.049 Uiso 1 1 calc R
C45 C 0.8705(4) 0.4973(4) 0.5587(4) 0.0385(14) Uani 1 1 d .
H45 H 0.819460 0.555973 0.540684 0.046 Uiso 1 1 calc R
C46 C 0.9174(4) 0.4300(4) 0.5063(4) 0.0314(12) Uani 1 1 d .
H46 H 0.897160 0.442042 0.452798 0.038 Uiso 1 1 calc R
C47 C 0.6711(4) 0.2338(3) 0.6699(3) 0.0252(11) Uani 1 1 d .
C48 C 0.7342(5) 0.2830(4) 0.6641(4) 0.0351(13) Uani 1 1 d .
H48 H 0.753679 0.311851 0.611834 0.042 Uiso 1 1 calc R
C49 C 0.7688(5) 0.2904(4) 0.7331(4) 0.0394(14) Uani 1 1 d .
H49 H 0.809078 0.326666 0.728807 0.047 Uiso 1 1 calc R
C50 C 0.7449(5) 0.2450(4) 0.8087(4) 0.0363(14) Uani 1 1 d .
H50 H 0.769203 0.249784 0.856233 0.044 Uiso 1 1 calc R
C51 C 0.6859(5) 0.1929(5) 0.8152(4) 0.0487(17) Uani 1 1 d .
H51 H 0.671411 0.160424 0.866956 0.058 Uiso 1 1 calc R
C52 C 0.6474(5) 0.1876(4) 0.7465(3) 0.0387(14) Uani 1 1 d .
H52 H 0.605266 0.152829 0.751498 0.046 Uiso 1 1 calc R
C53 C 0.5545(4) 0.1539(3) 0.6045(3) 0.0238(10) Uani 1 1 d .
C54 C 0.6221(5) 0.0654(4) 0.5866(4) 0.0433(15) Uani 1 1 d .
H54 H 0.694947 0.052113 0.564338 0.052 Uiso 1 1 calc R
C55 C 0.5837(5) -0.0038(4) 0.6012(4) 0.0539(18) Uani 1 1 d .
H55 H 0.630770 -0.064589 0.590262 0.065 Uiso 1 1 calc R
C56 C 0.4765(5) 0.0159(4) 0.6319(4) 0.0434(15) Uani 1 1 d .
H56 H 0.449288 -0.030612 0.640101 0.052 Uiso 1 1 calc R
C57 C 0.4099(5) 0.1037(4) 0.6501(3) 0.0379(14) Uani 1 1 d .
H57 H 0.337010 0.117184 0.672355 0.045 Uiso 1 1 calc R
C58 C 0.4485(4) 0.1720(4) 0.6364(3) 0.0282(11) Uani 1 1 d .
H58 H 0.401717 0.232230 0.649042 0.034 Uiso 1 1 calc R
C59 C 0.4971(4) 0.3513(3) 0.5802(3) 0.0227(10) Uani 1 1 d .
C60 C 0.4545(5) 0.4002(4) 0.6484(4) 0.0365(14) Uani 1 1 d .
H60 H 0.482618 0.374938 0.699062 0.044 Uiso 1 1 calc R
C61 C 0.3710(5) 0.4858(4) 0.6420(4) 0.0465(16) Uani 1 1 d .
H61 H 0.341006 0.518564 0.688853 0.056 Uiso 1 1 calc R
C62 C 0.3312(4) 0.5236(4) 0.5692(4) 0.0401(15) Uani 1 1 d .
H62 H 0.274034 0.582580 0.565760 0.048 Uiso 1 1 calc R
C63 C 0.3725(5) 0.4775(4) 0.5014(4) 0.0360(13) Uani 1 1 d .
H63 H 0.344120 0.504308 0.451044 0.043 Uiso 1 1 calc R
C64 C 0.4562(4) 0.3913(3) 0.5061(3) 0.0273(11) Uani 1 1 d .
H64 H 0.485644 0.359501 0.458624 0.033 Uiso 1 1 calc R
O2 O 0.1809(4) 0.2099(4) 0.7564(3) 0.0778(17) Uani 1 1 d .
C65 C 0.0293(6) 0.1773(5) 0.8225(5) 0.068(2) Uani 1 1 d .
H65A H -0.039065 0.230606 0.828662 0.102 Uiso 1 1 calc GR
H65B H 0.031280 0.130566 0.870068 0.102 Uiso 1 1 calc GR
H65C H 0.036810 0.151496 0.771826 0.102 Uiso 1 1 calc GR
C66 C 0.1198(5) 0.2068(4) 0.8178(5) 0.0504(18) Uani 1 1 d .
C67 C 0.1272(6) 0.2354(5) 0.8964(5) 0.067(2) Uani 1 1 d .
H67A H 0.151883 0.181020 0.937003 0.101 Uiso 1 1 calc GR
H67B H 0.056452 0.278621 0.918383 0.101 Uiso 1 1 calc GR
H67C H 0.177976 0.265197 0.884970 0.101 Uiso 1 1 calc GR
O3 O 0.6026(4) 0.0316(4) 0.9414(3) 0.0710(16) Uani 1 1 d .
C68 C 0.5496(7) -0.0318(6) 0.8499(5) 0.077(2) Uani 1 1 d .
H68A H 0.551062 -0.006860 0.791421 0.116 Uiso 1 1 calc GR
H68B H 0.490132 -0.051818 0.867099 0.116 Uiso 1 1 calc GR
H68C H 0.617287 -0.084368 0.857943 0.116 Uiso 1 1 calc GR
C69 C 0.5349(6) 0.0399(6) 0.8997(4) 0.061(2) Uani 1 1 d .
C70 C 0.4308(7) 0.1255(6) 0.9002(5) 0.084(3) Uani 1 1 d .
H70A H 0.374621 0.112563 0.939703 0.126 Uiso 1 1 calc GR
H70B H 0.409443 0.142882 0.844877 0.126 Uiso 1 1 calc GR
H70C H 0.441453 0.176050 0.916221 0.126 Uiso 1 1 calc GR

loop_
_atom_site_aniso_label
_atom_site_aniso_U_11
_atom_site_aniso_U_22
_atom_site_aniso_U_33
_atom_site_aniso_U_23
_atom_site_aniso_U_13
_atom_site_aniso_U_12
Au1 0.02069(10) 0.02394(10) 0.01619(9) -0.00056(7) -0.00406(7) -0.01124(8)
Au2 0.02057(10) 0.02114(10) 0.01412(8) -0.00064(7) 0.00017(7) -0.00715(8)
Ag1 0.0258(2) 0.0283(2) 0.01346(15) -0.00031(14) -0.00239(14) -0.01233(16)
Cl1 0.0444(8) 0.0418(8) 0.0166(6) 0.0020(5) -0.0036(6) -0.0182(7)
P1 0.0227(7) 0.0212(6) 0.0221(6) -0.0005(5) -0.0082(5) -0.0092(5)
P2 0.0229(7) 0.0226(6) 0.0156(6) -0.0024(5) 0.0008(5) -0.0083(5)
O1 0.043(3) 0.093(4) 0.031(2) 0.015(2) -0.0117(19) -0.053(3)
N1 0.019(2) 0.021(2) 0.0176(18) -0.0025(16) 0.0018(16) -0.0124(17)
N2 0.018(2) 0.024(2) 0.0181(19) -0.0012(16) -0.0059(16) -0.0090(17)
C1 0.020(2) 0.018(2) 0.0114(19) -0.0026(17) -0.0016(18) -0.0058(19)
C2 0.019(2) 0.016(2) 0.017(2) -0.0013(17) -0.0020(18) -0.0059(19)
C3 0.023(3) 0.032(3) 0.018(2) 0.008(2) -0.005(2) -0.013(2)
C4 0.020(2) 0.019(2) 0.022(2) -0.0045(19) -0.0057(19) -0.007(2)
C5 0.029(3) 0.053(4) 0.012(2) 0.001(2) -0.001(2) -0.029(3)
C6 0.024(3) 0.053(4) 0.023(3) 0.002(3) -0.001(2) -0.015(3)
C7 0.023(3) 0.094(6) 0.027(3) 0.019(3) -0.004(3) -0.023(3)
C8 0.048(4) 0.107(6) 0.033(3) 0.027(4) -0.014(3) -0.059(5)
C9 0.060(5) 0.078(5) 0.035(3) 0.017(3) -0.014(3) -0.052(4)
C10 0.049(4) 0.054(4) 0.019(2) 0.010(3) -0.010(3) -0.040(3)
C11 0.063(4) 0.036(3) 0.033(3) 0.004(3) -0.007(3) -0.035(3)
C12 0.120(7) 0.062(5) 0.037(4) 0.005(3) -0.021(4) -0.059(5)
C13 0.083(5) 0.037(4) 0.052(4) 0.004(3) -0.031(4) -0.030(4)
C14 0.028(3) 0.048(4) 0.042(3) -0.012(3) 0.014(3) -0.005(3)
C15 0.112(8) 0.063(5) 0.068(5) -0.022(4) 0.009(5) -0.034(5)
C16 0.042(4) 0.071(5) 0.074(5) 0.028(4) 0.002(4) -0.008(4)
C17 0.023(3) 0.026(3) 0.016(2) -0.0005(19) -0.0046(19) -0.011(2)
C18 0.026(3) 0.032(3) 0.019(2) -0.005(2) -0.003(2) -0.009(2)
C19 0.023(3) 0.031(3) 0.029(3) 0.003(2) -0.009(2) -0.006(2)
C20 0.033(3) 0.042(3) 0.027(3) 0.000(2) -0.012(2) -0.018(3)
C21 0.036(3) 0.031(3) 0.024(3) -0.007(2) -0.007(2) -0.015(2)
C22 0.028(3) 0.031(3) 0.018(2) -0.001(2) -0.002(2) -0.016(2)
C23 0.034(3) 0.029(3) 0.033(3) -0.007(2) -0.009(2) -0.010(2)
C24 0.057(5) 0.069(5) 0.054(4) -0.036(4) -0.015(4) 0.017(4)
C25 0.052(5) 0.044(5) 0.158(9) 0.035(5) -0.019(6) -0.014(4)
C26 0.032(3) 0.028(3) 0.031(3) -0.004(2) -0.009(2) -0.009(2)
C27 0.062(4) 0.038(4) 0.038(3) -0.018(3) 0.006(3) -0.019(3)
C28 0.067(5) 0.030(3) 0.046(4) -0.004(3) -0.003(3) -0.021(3)
C29 0.021(3) 0.021(3) 0.040(3) -0.003(2) -0.009(2) -0.012(2)
C30 0.033(3) 0.041(3) 0.037(3) 0.002(3) 0.001(3) -0.019(3)
C31 0.032(3) 0.051(4) 0.059(4) 0.001(3) 0.003(3) -0.018(3)
C32 0.026(3) 0.032(3) 0.096(6) -0.003(4) 0.009(4) -0.016(3)
C33 0.026(3) 0.034(3) 0.098(6) -0.003(4) -0.021(4) -0.014(3)
C34 0.034(3) 0.025(3) 0.066(4) -0.009(3) -0.021(3) -0.012(3)
C35 0.040(3) 0.017(2) 0.022(2) -0.0024(19) -0.008(2) -0.010(2)
C36 0.038(3) 0.027(3) 0.036(3) 0.000(2) -0.007(3) -0.006(3)
C37 0.040(4) 0.031(3) 0.041(3) 0.006(3) -0.001(3) 0.005(3)
C38 0.062(5) 0.023(3) 0.056(4) 0.008(3) 0.015(4) -0.007(3)
C39 0.061(5) 0.046(4) 0.084(6) 0.018(4) -0.002(4) -0.031(4)
C40 0.047(4) 0.032(3) 0.055(4) 0.013(3) -0.012(3) -0.017(3)
C41 0.026(3) 0.024(3) 0.028(3) 0.000(2) -0.008(2) -0.015(2)
C42 0.043(4) 0.030(3) 0.033(3) -0.007(2) -0.014(3) -0.012(3)
C43 0.078(5) 0.044(4) 0.031(3) -0.011(3) -0.013(3) -0.036(4)
C44 0.043(4) 0.035(3) 0.055(4) -0.020(3) 0.002(3) -0.023(3)
C45 0.027(3) 0.026(3) 0.063(4) -0.016(3) -0.002(3) -0.008(3)
C46 0.023(3) 0.029(3) 0.044(3) -0.006(2) -0.008(3) -0.010(2)
C47 0.030(3) 0.029(3) 0.016(2) 0.000(2) -0.005(2) -0.012(2)
C48 0.035(3) 0.028(3) 0.041(3) -0.001(2) -0.007(3) -0.012(3)
C49 0.040(4) 0.044(4) 0.043(3) -0.002(3) -0.013(3) -0.023(3)
C50 0.039(3) 0.041(3) 0.034(3) -0.003(3) -0.017(3) -0.015(3)
C51 0.059(4) 0.077(5) 0.023(3) 0.002(3) -0.009(3) -0.042(4)
C52 0.042(4) 0.056(4) 0.026(3) 0.000(3) -0.005(3) -0.030(3)
C53 0.028(3) 0.026(3) 0.019(2) -0.005(2) 0.001(2) -0.014(2)
C54 0.041(4) 0.035(3) 0.051(4) -0.015(3) 0.018(3) -0.019(3)
C55 0.048(4) 0.032(3) 0.077(5) -0.012(3) 0.014(4) -0.020(3)
C56 0.053(4) 0.047(4) 0.044(4) -0.009(3) -0.001(3) -0.034(3)
C57 0.031(3) 0.049(4) 0.036(3) -0.002(3) 0.000(3) -0.021(3)
C58 0.028(3) 0.030(3) 0.022(2) -0.004(2) 0.003(2) -0.010(2)
C59 0.023(3) 0.023(3) 0.024(2) -0.004(2) 0.000(2) -0.011(2)
C60 0.030(3) 0.042(3) 0.037(3) -0.021(3) 0.000(3) -0.010(3)
C61 0.037(4) 0.045(4) 0.052(4) -0.031(3) 0.006(3) -0.006(3)
C62 0.020(3) 0.027(3) 0.068(4) -0.015(3) -0.005(3) 0.000(2)
C63 0.036(3) 0.030(3) 0.041(3) -0.001(3) -0.010(3) -0.012(3)
C64 0.025(3) 0.027(3) 0.031(3) -0.003(2) -0.003(2) -0.013(2)
O2 0.054(3) 0.083(4) 0.069(4) 0.003(3) 0.004(3) -0.012(3)
C65 0.047(5) 0.053(5) 0.100(6) -0.004(4) -0.025(5) -0.010(4)
C66 0.032(4) 0.038(4) 0.063(5) 0.004(3) -0.008(4) 0.000(3)
C67 0.061(5) 0.075(6) 0.065(5) -0.007(4) -0.012(4) -0.025(4)
O3 0.083(4) 0.094(4) 0.056(3) 0.000(3) -0.016(3) -0.055(4)
C68 0.066(6) 0.095(7) 0.079(6) -0.021(5) -0.013(5) -0.035(5)
C69 0.054(5) 0.097(6) 0.045(4) 0.005(4) -0.011(4) -0.046(5)
C70 0.068(6) 0.095(7) 0.081(6) 0.004(5) -0.012(5) -0.030(5)

loop_
_atom_type_symbol
_atom_type_description
_atom_type_scat_dispersion_real
_atom_type_scat_dispersion_imag
_atom_type_scat_source
C C 0.0033 0.0016 'International Tables Vol C Tables 4.2.6.8 and 6.1.1.4'
H H 0.0000 0.0000 'International Tables Vol C Tables 4.2.6.8 and 6.1.1.4'
Ag Ag -0.8971 1.1015 'International Tables Vol C Tables 4.2.6.8 and 6.1.1.4'
Au Au -2.0133 8.8022 'International Tables Vol C Tables 4.2.6.8 and 6.1.1.4'
Cl Cl 0.1484 0.1585 'International Tables Vol C Tables 4.2.6.8 and 6.1.1.4'
N N 0.0061 0.0033 'International Tables Vol C Tables 4.2.6.8 and 6.1.1.4'
O O 0.0106 0.0060 'International Tables Vol C Tables 4.2.6.8 and 6.1.1.4'
P P 0.1023 0.0942 'International Tables Vol C Tables 4.2.6.8 and 6.1.1.4'

loop_
_geom_angle_atom_site_label_1
_geom_angle_atom_site_label_2
_geom_angle_atom_site_label_3
_geom_angle
C1 Au1 P1 172.11(13)
C2 Au2 P2 166.38(13)
C4 Ag1 Cl1 177.01(13)
C29 P1 Au1 112.77(17)
C29 P1 C35 107.7(2)
C29 P1 C41 108.1(2)
C35 P1 Au1 108.46(17)
C35 P1 C41 105.0(2)
C41 P1 Au1 114.34(16)
C47 P2 Au2 120.87(18)
C47 P2 C53 106.7(2)
C47 P2 C59 103.7(2)
C53 P2 Au2 111.91(16)
C53 P2 C59 105.7(2)
C59 P2 Au2 106.66(16)
C1 N1 C5 117.4(4)
C4 N1 C1 124.4(4)
C4 N1 C5 118.2(4)
C3 N2 C17 115.4(4)
C4 N2 C3 125.8(4)
C4 N2 C17 118.7(4)
N1 C1 Au1 122.0(3)
C2 C1 Au1 119.5(3)
C2 C1 N1 118.4(4)
C1 C2 Au2 124.9(3)
C1 C2 C3 120.1(4)
C3 C2 Au2 114.9(3)
O1 C3 N2 118.7(4)
O1 C3 C2 126.7(4)
N2 C3 C2 114.7(4)
N1 C4 Ag1 122.1(3)
N1 C4 N2 115.4(4)
N2 C4 Ag1 122.4(3)
C6 C5 N1 117.9(5)
C6 C5 C10 124.1(5)
C10 C5 N1 117.9(5)
C5 C6 C7 117.2(6)
C5 C6 C14 122.8(5)
C7 C6 C14 120.0(6)
C6 C7 H7 119.3
C8 C7 C6 121.4(7)
C8 C7 H7 119.3
C7 C8 H8 120.2
C7 C8 C9 119.7(6)
C9 C8 H8 120.2
C8 C9 H9 118.9
C8 C9 C10 122.1(6)
C10 C9 H9 118.9
C5 C10 C9 115.4(6)
C5 C10 C11 123.2(5)
C9 C10 C11 121.4(6)
C10 C11 H11 108.2
C10 C11 C12 110.2(5)
C10 C11 C13 111.5(5)
C12 C11 H11 108.2
C12 C11 C13 110.3(5)
C13 C11 H11 108.2
C11 C12 H12A 109.5
C11 C12 H12B 109.5
C11 C12 H12C 109.5
H12A C12 H12B 109.5
H12A C12 H12C 109.5
H12B C12 H12C 109.5
C11 C13 H13A 109.5
C11 C13 H13B 109.5
C11 C13 H13C 109.5
H13A C13 H13B 109.5
H13A C13 H13C 109.5
H13B C13 H13C 109.5
C6 C14 H14 107.1
C6 C14 C15 111.2(5)
C6 C14 C16 112.0(6)
C15 C14 H14 107.1
C16 C14 H14 107.1
C16 C14 C15 112.0(6)
C14 C15 H15A 109.5
C14 C15 H15B 109.5
C14 C15 H15C 109.5
H15A C15 H15B 109.5
H15A C15 H15C 109.5
H15B C15 H15C 109.5
C14 C16 H16A 109.5
C14 C16 H16B 109.5
C14 C16 H16C 109.5
H16A C16 H16B 109.5
H16A C16 H16C 109.5
H16B C16 H16C 109.5
C18 C17 N2 117.8(4)
C22 C17 N2 118.9(4)
C22 C17 C18 123.2(4)
C17 C18 C26 122.8(4)
C19 C18 C17 117.1(5)
C19 C18 C26 120.1(5)
C18 C19 H19 119.9
C20 C19 C18 120.2(5)
C20 C19 H19 119.9
C19 C20 H20 119.7
C21 C20 C19 120.7(5)
C21 C20 H20 119.7
C20 C21 H21 119.0
C20 C21 C22 122.0(5)
C22 C21 H21 119.0
C17 C22 C23 121.4(4)
C21 C22 C17 116.9(5)
C21 C22 C23 121.6(5)
C22 C23 H23 107.5
C24 C23 C22 112.1(5)
C24 C23 H23 107.5
C24 C23 C25 111.6(6)
C25 C23 C22 110.3(5)
C25 C23 H23 107.5
C23 C24 H24A 109.5
C23 C24 H24B 109.5
C23 C24 H24C 109.5
H24A C24 H24B 109.5
H24A C24 H24C 109.5
H24B C24 H24C 109.5
C23 C25 H25A 109.5
C23 C25 H25B 109.5
C23 C25 H25C 109.5
H25A C25 H25B 109.5
H25A C25 H25C 109.5
H25B C25 H25C 109.5
C18 C26 H26 107.8
C18 C26 C28 110.6(4)
C27 C26 C18 111.4(5)
C27 C26 H26 107.8
C27 C26 C28 111.2(5)
C28 C26 H26 107.8
C26 C27 H27A 109.5
C26 C27 H27B 109.5
C26 C27 H27C 109.5
H27A C27 H27B 109.5
H27A C27 H27C 109.5
H27B C27 H27C 109.5
C26 C28 H28A 109.5
C26 C28 H28B 109.5
C26 C28 H28C 109.5
H28A C28 H28B 109.5
H28A C28 H28C 109.5
H28B C28 H28C 109.5
C30 C29 P1 117.9(4)
C34 C29 P1 123.6(4)
C34 C29 C30 118.4(5)
C29 C30 H30 119.7
C31 C30 C29 120.6(6)
C31 C30 H30 119.7
C30 C31 H31 119.8
C32 C31 C30 120.4(7)
C32 C31 H31 119.8
C31 C32 H32 119.9
C33 C32 C31 120.2(6)
C33 C32 H32 119.9
C32 C33 H33 119.7
C32 C33 C34 120.6(6)
C34 C33 H33 119.7
C29 C34 C33 119.8(6)
C29 C34 H34 120.1
C33 C34 H34 120.1
C36 C35 P1 125.4(4)
C36 C35 C40 118.5(5)
C40 C35 P1 116.0(4)
C35 C36 H36 120.1
C35 C36 C37 119.8(6)
C37 C36 H36 120.1
C36 C37 H37 119.7
C38 C37 C36 120.7(6)
C38 C37 H37 119.7
C37 C38 H38 120.0
C37 C38 C39 120.1(6)
C39 C38 H38 120.0
C38 C39 H39 120.0
C40 C39 C38 120.0(7)
C40 C39 H39 120.0
C35 C40 H40 119.6
C39 C40 C35 120.9(6)
C39 C40 H40 119.6
C42 C41 P1 121.5(4)
C46 C41 P1 118.6(4)
C46 C41 C42 119.9(5)
C41 C42 H42 120.6
C41 C42 C43 118.8(5)
C43 C42 H42 120.6
C42 C43 H43 119.2
C44 C43 C42 121.6(5)
C44 C43 H43 119.2
C43 C44 H44 120.4
C43 C44 C45 119.1(6)
C45 C44 H44 120.4
C44 C45 H45 119.9
C46 C45 C44 120.1(5)
C46 C45 H45 119.9
C41 C46 C45 120.5(5)
C41 C46 H46 119.8
C45 C46 H46 119.8
C48 C47 P2 119.0(4)
C48 C47 C52 119.0(5)
C52 C47 P2 121.7(4)
C47 C48 H48 119.6
C49 C48 C47 120.8(5)
C49 C48 H48 119.6
C48 C49 H49 120.0
C48 C49 C50 119.9(5)
C50 C49 H49 120.0
C49 C50 H50 119.9
C51 C50 C49 120.1(5)
C51 C50 H50 119.9
C50 C51 H51 119.8
C50 C51 C52 120.4(6)
C52 C51 H51 119.8
C47 C52 H52 120.2
C51 C52 C47 119.7(5)
C51 C52 H52 120.2
C54 C53 P2 117.0(4)
C58 C53 P2 124.1(4)
C58 C53 C54 118.9(5)
C53 C54 H54 119.8
C53 C54 C55 120.4(6)
C55 C54 H54 119.8
C54 C55 H55 120.0
C54 C55 C56 120.0(6)
C56 C55 H55 120.0
C55 C56 H56 120.3
C57 C56 C55 119.4(6)
C57 C56 H56 120.3
C56 C57 H57 119.8
C56 C57 C58 120.5(6)
C58 C57 H57 119.8
C53 C58 H58 119.6
C57 C58 C53 120.9(5)
C57 C58 H58 119.6
C60 C59 P2 123.3(4)
C60 C59 C64 118.8(5)
C64 C59 P2 117.7(4)
C59 C60 H60 120.1
C61 C60 C59 119.7(5)
C61 C60 H60 120.1
C60 C61 H61 119.7
C62 C61 C60 120.7(6)
C62 C61 H61 119.7
C61 C62 H62 119.7
C63 C62 C61 120.6(5)
C63 C62 H62 119.7
C62 C63 H63 120.0
C62 C63 C64 120.0(5)
C64 C63 H63 120.0
C59 C64 H64 119.9
C63 C64 C59 120.1(5)
C63 C64 H64 119.9
H65A C65 H65B 109.5
H65A C65 H65C 109.5
H65B C65 H65C 109.5
C66 C65 H65A 109.5
C66 C65 H65B 109.5
C66 C65 H65C 109.5
O2 C66 C65 123.6(8)
O2 C66 C67 121.3(7)
C65 C66 C67 115.1(7)
C66 C67 H67A 109.5
C66 C67 H67B 109.5
C66 C67 H67C 109.5
H67A C67 H67B 109.5
H67A C67 H67C 109.5
H67B C67 H67C 109.5
H68A C68 H68B 109.5
H68A C68 H68C 109.5
H68B C68 H68C 109.5
C69 C68 H68A 109.5
C69 C68 H68B 109.5
C69 C68 H68C 109.5
O3 C69 C68 122.2(8)
O3 C69 C70 119.9(8)
C68 C69 C70 117.9(7)
C69 C70 H70A 109.5
C69 C70 H70B 109.5
C69 C70 H70C 109.5
H70A C70 H70B 109.5
H70A C70 H70C 109.5
H70B C70 H70C 109.5

loop_
_geom_bond_atom_site_label_1
_geom_bond_atom_site_label_2
_geom_bond_distance
Au1 P1 2.2889(12)
Au1 C1 2.037(4)
Au2 P2 2.2795(12)
Au2 C2 2.041(4)
Ag1 Cl1 2.3221(12)
Ag1 C4 2.087(5)
P1 C29 1.813(5)
P1 C35 1.816(5)
P1 C41 1.826(5)
P2 C47 1.816(5)
P2 C53 1.816(5)
P2 C59 1.829(5)
O1 C3 1.211(6)
N1 C1 1.431(5)
N1 C4 1.347(5)
N1 C5 1.466(6)
N2 C3 1.429(6)
N2 C4 1.349(6)
N2 C17 1.447(6)
C1 C2 1.358(6)
C2 C3 1.448(6)
C5 C6 1.394(8)
C5 C10 1.403(7)
C6 C7 1.395(8)
C6 C14 1.519(8)
C7 H7 0.9500
C7 C8 1.371(9)
C8 H8 0.9500
C8 C9 1.395(10)
C9 H9 0.9500
C9 C10 1.404(8)
C10 C11 1.512(8)
C11 H11 1.0000
C11 C12 1.528(8)
C11 C13 1.538(7)
C12 H12A 0.9800
C12 H12B 0.9800
C12 H12C 0.9800
C13 H13A 0.9800
C13 H13B 0.9800
C13 H13C 0.9800
C14 H14 1.0000
C14 C15 1.529(9)
C14 C16 1.525(8)
C15 H15A 0.9800
C15 H15B 0.9800
C15 H15C 0.9800
C16 H16A 0.9800
C16 H16B 0.9800
C16 H16C 0.9800
C17 C18 1.408(7)
C17 C22 1.403(7)
C18 C19 1.406(7)
C18 C26 1.522(7)
C19 H19 0.9500
C19 C20 1.397(7)
C20 H20 0.9500
C20 C21 1.369(7)
C21 H21 0.9500
C21 C22 1.389(7)
C22 C23 1.523(7)
C23 H23 1.0000
C23 C24 1.488(8)
C23 C25 1.521(9)
C24 H24A 0.9800
C24 H24B 0.9800
C24 H24C 0.9800
C25 H25A 0.9800
C25 H25B 0.9800
C25 H25C 0.9800
C26 H26 1.0000
C26 C27 1.513(8)
C26 C28 1.523(7)
C27 H27A 0.9800
C27 H27B 0.9800
C27 H27C 0.9800
C28 H28A 0.9800
C28 H28B 0.9800
C28 H28C 0.9800
C29 C30 1.395(7)
C29 C34 1.389(7)
C30 H30 0.9500
C30 C31 1.386(8)
C31 H31 0.9500
C31 C32 1.375(9)
C32 H32 0.9500
C32 C33 1.352(10)
C33 H33 0.9500
C33 C34 1.415(9)
C34 H34 0.9500
C35 C36 1.389(7)
C35 C40 1.403(8)
C36 H36 0.9500
C36 C37 1.406(8)
C37 H37 0.9500
C37 C38 1.357(9)
C38 H38 0.9500
C38 C39 1.391(9)
C39 H39 0.9500
C39 C40 1.372(8)
C40 H40 0.9500
C41 C42 1.387(7)
C41 C46 1.379(7)
C42 H42 0.9500
C42 C43 1.390(8)
C43 H43 0.9500
C43 C44 1.367(8)
C44 H44 0.9500
C44 C45 1.385(8)
C45 H45 0.9500
C45 C46 1.380(8)
C46 H46 0.9500
C47 C48 1.387(7)
C47 C52 1.402(7)
C48 H48 0.9500
C48 C49 1.380(7)
C49 H49 0.9500
C49 C50 1.383(8)
C50 H50 0.9500
C50 C51 1.378(8)
C51 H51 0.9500
C51 C52 1.391(7)
C52 H52 0.9500
C53 C54 1.390(7)
C53 C58 1.383(7)
C54 H54 0.9500
C54 C55 1.391(8)
C55 H55 0.9500
C55 C56 1.391(9)
C56 H56 0.9500
C56 C57 1.379(8)
C57 H57 0.9500
C57 C58 1.380(7)
C58 H58 0.9500
C59 C60 1.393(7)
C59 C64 1.394(7)
C60 H60 0.9500
C60 C61 1.382(8)
C61 H61 0.9500
C61 C62 1.364(8)
C62 H62 0.9500
C62 C63 1.363(8)
C63 H63 0.9500
C63 C64 1.389(7)
C64 H64 0.9500
O2 C66 1.197(8)
C65 H65A 0.9800
C65 H65B 0.9800
C65 H65C 0.9800
C65 C66 1.504(9)
C66 C67 1.506(10)
C67 H67A 0.9800
C67 H67B 0.9800
C67 H67C 0.9800
O3 C69 1.229(7)
C68 H68A 0.9800
C68 H68B 0.9800
C68 H68C 0.9800
C68 C69 1.474(11)
C69 C70 1.523(11)
C70 H70A 0.9800
C70 H70B 0.9800
C70 H70C 0.9800
